data_1515730
loop_
_publ_author_name
'Kuzmanich, Gregory'
'Natarajan, Arunkumar'
'Shi, Yanhui'
'Patrick, Brian O.'
'Scheffer, John R.'
'Garcia-Garibay, Miguel A'

_publ_section_title
;
 Stable radicals during photodecarbonylations of trityl-alkyl ketones
 enable solid state reactions through primary and secondary radical
 centers.
;
_journal_issue 11
_journal_name_full
'Photochemical &amp; photobiological sciences : Official journal of the European Photochemistry Association and the European Society for Photobiology'
_journal_page_first 1731
_journal_page_last 1734
_journal_paper_doi 10.1039/c1pp05240c
_journal_volume 10
_journal_year 2011
_chemical_formula_moiety 'C27 H22 O'
_chemical_formula_sum 'C27 H22 O'
_chemical_formula_weight 362.45
_chemical_name_systematic
;
?
;
_space_group_IT_number 2
_symmetry_cell_setting triclinic
_symmetry_space_group_name_Hall '-P 1'
_symmetry_space_group_name_H-M 'P -1'
_atom_sites_solution_hydrogens geom
_atom_sites_solution_primary direct
_atom_sites_solution_secondary difmap
_audit_creation_method SHELXL-97
_cell_angle_alpha 84.0480(10)
_cell_angle_beta 85.7020(10)
_cell_angle_gamma 77.0710(10)
_cell_formula_units_Z 2
_cell_length_a 9.4338(12)
_cell_length_b 9.8839(13)
_cell_length_c 10.8606(14)
_cell_measurement_reflns_used 3937
_cell_measurement_temperature 100(2)
_cell_measurement_theta_max 28.21
_cell_measurement_theta_min 4.26
_cell_volume 980.3(2)
_computing_cell_refinement 'Bruker XSCANS'
_computing_data_collection 'Bruker XSCANS'
_computing_data_reduction 'Bruker SHELXTL'
_computing_molecular_graphics 'Bruker SHELXTL'
_computing_publication_material 'Bruker SHELXTL'
_computing_structure_refinement 'SHELXL-97 (Sheldrick, 1997)'
_computing_structure_solution 'SHELXS-97 (Sheldrick, 1990)'
_diffrn_ambient_temperature 100(2)
_diffrn_measured_fraction_theta_full 0.983
_diffrn_measured_fraction_theta_max 0.971
_diffrn_measurement_device_type 'CCD area detector'
_diffrn_measurement_method '\w and phi scans'
_diffrn_radiation_monochromator graphite
_diffrn_radiation_source 'fine-focus sealed tube'
_diffrn_radiation_type MoK\a
_diffrn_radiation_wavelength 0.71073
_diffrn_reflns_av_R_equivalents 0.0146
_diffrn_reflns_av_sigmaI/netI 0.0246
_diffrn_reflns_limit_h_max 12
_diffrn_reflns_limit_h_min -12
_diffrn_reflns_limit_k_max 13
_diffrn_reflns_limit_k_min -13
_diffrn_reflns_limit_l_max 14
_diffrn_reflns_limit_l_min -14
_diffrn_reflns_number 8819
_diffrn_reflns_theta_full 26.25
_diffrn_reflns_theta_max 28.27
_diffrn_reflns_theta_min 4.17
_exptl_absorpt_coefficient_mu 0.073
_exptl_absorpt_correction_T_max 0.9928
_exptl_absorpt_correction_T_min 0.9621
_exptl_absorpt_correction_type multi-scan
_exptl_absorpt_process_details 'Sadabs (Bruker)'
_exptl_crystal_colour colorless
_exptl_crystal_density_diffrn 1.228
_exptl_crystal_density_method 'not measured'
_exptl_crystal_description block
_exptl_crystal_F_000 384
_exptl_crystal_size_max 0.30
_exptl_crystal_size_mid 0.30
_exptl_crystal_size_min 0.10
_refine_diff_density_max 0.355
_refine_diff_density_min -0.222
_refine_diff_density_rms 0.041
_refine_ls_extinction_method none
_refine_ls_goodness_of_fit_ref 1.031
_refine_ls_hydrogen_treatment constr
_refine_ls_matrix_type full
_refine_ls_number_parameters 253
_refine_ls_number_reflns 4728
_refine_ls_number_restraints 0
_refine_ls_restrained_S_all 1.031
_refine_ls_R_factor_all 0.0490
_refine_ls_R_factor_gt 0.0399
_refine_ls_shift/su_max 0.001
_refine_ls_shift/su_mean 0.000
_refine_ls_structure_factor_coef Fsqd
_refine_ls_weighting_details 'calc w=1/[\s^2^(Fo^2^)+(0.0497P)^2^+0.3387P] where P=(Fo^2^+2Fc^2^)/3'
_refine_ls_weighting_scheme calc
_refine_ls_wR_factor_gt 0.1003
_refine_ls_wR_factor_ref 0.1069
_reflns_number_gt 3972
_reflns_number_total 4728
_reflns_threshold_expression >2sigma(I)
_cod_data_source_file c1pp05240c.txt
_cod_data_source_block 1e
_cod_depositor_comments
;
The following automatic conversions were performed:

'_symmetry_cell_setting' value 'Triclinic' changed to 'triclinic'
according to
/usr/data/users/saulius/automatic-downloads/retrospective/RSC/lib/dictionaries/cif_core.dic
dictionary named 'cif_core.dic' version 2.4.2 from 2011-04-26.

Automatic conversion script
Id: cif_fix_values 2281 2013-09-26 08:29:07Z andrius 
;
_cod_database_code 1515730

loop_
_symmetry_equiv_pos_as_xyz
'x, y, z'
'-x, -y, -z'

loop_
_atom_site_label
_atom_site_type_symbol
_atom_site_fract_x
_atom_site_fract_y
_atom_site_fract_z
_atom_site_U_iso_or_equiv
_atom_site_adp_type
_atom_site_occupancy
_atom_site_symmetry_multiplicity
_atom_site_calc_flag
_atom_site_refinement_flags
O1 O 1.07989(9) 0.17450(9) 0.71441(7) 0.02054(18) Uani 1 1 d .
C1 C 0.79564(12) 0.18765(11) 0.65403(10) 0.0156(2) Uani 1 1 d .
C2 C 0.86467(12) 0.18090(12) 0.53550(10) 0.0184(2) Uani 1 1 d .
H2 H 0.9345 0.2359 0.5113 0.022 Uiso 1 1 calc R
C3 C 0.83298(13) 0.09539(12) 0.45266(10) 0.0209(2) Uani 1 1 d .
H3 H 0.8823 0.0908 0.3732 0.025 Uiso 1 1 calc R
C4 C 0.72922(13) 0.01644(12) 0.48575(11) 0.0217(2) Uani 1 1 d .
H4 H 0.7068 -0.0418 0.4291 0.026 Uiso 1 1 calc R
C5 C 0.65868(13) 0.02337(12) 0.60214(11) 0.0212(2) Uani 1 1 d .
H5 H 0.5872 -0.0300 0.6251 0.025 Uiso 1 1 calc R
C6 C 0.69181(12) 0.10833(11) 0.68605(10) 0.0185(2) Uani 1 1 d .
H6 H 0.6429 0.1119 0.7657 0.022 Uiso 1 1 calc R
C7 C 0.82684(11) 0.29282(11) 0.73782(9) 0.0141(2) Uani 1 1 d .
C8 C 0.75159(12) 0.43579(11) 0.67756(10) 0.0157(2) Uani 1 1 d .
C9 C 0.82782(13) 0.52288(12) 0.60478(10) 0.0196(2) Uani 1 1 d .
H9 H 0.9313 0.4996 0.5997 0.023 Uiso 1 1 calc R
C10 C 0.75453(14) 0.64389(13) 0.53925(11) 0.0241(3) Uani 1 1 d .
H10 H 0.8082 0.7026 0.4903 0.029 Uiso 1 1 calc R
C11 C 0.60360(14) 0.67882(12) 0.54530(11) 0.0236(3) Uani 1 1 d .
H11 H 0.5536 0.7612 0.5005 0.028 Uiso 1 1 calc R
C12 C 0.52610(13) 0.59262(12) 0.61718(11) 0.0219(2) Uani 1 1 d .
H12 H 0.4227 0.6161 0.6217 0.026 Uiso 1 1 calc R
C13 C 0.59926(12) 0.47236(12) 0.68237(10) 0.0184(2) Uani 1 1 d .
H13 H 0.5451 0.4139 0.7311 0.022 Uiso 1 1 calc R
C14 C 0.77926(11) 0.26653(11) 0.87568(10) 0.0153(2) Uani 1 1 d .
C15 C 0.82036(12) 0.13202(12) 0.93508(10) 0.0175(2) Uani 1 1 d .
H15 H 0.8714 0.0581 0.8887 0.021 Uiso 1 1 calc R
C16 C 0.78744(12) 0.10524(12) 1.06098(11) 0.0206(2) Uani 1 1 d .
H16 H 0.8140 0.0132 1.0997 0.025 Uiso 1 1 calc R
C17 C 0.71541(13) 0.21369(13) 1.13007(10) 0.0219(2) Uani 1 1 d .
H17 H 0.6921 0.1957 1.2160 0.026 Uiso 1 1 calc R
C18 C 0.67785(13) 0.34802(13) 1.07310(10) 0.0210(2) Uani 1 1 d .
H18 H 0.6297 0.4222 1.1205 0.025 Uiso 1 1 calc R
C19 C 0.71030(12) 0.37498(12) 0.94692(10) 0.0176(2) Uani 1 1 d .
H19 H 0.6854 0.4676 0.9090 0.021 Uiso 1 1 calc R
C20 C 0.99381(12) 0.27605(11) 0.74754(10) 0.0155(2) Uani 1 1 d .
C21 C 1.04663(12) 0.38561(12) 0.81084(11) 0.0189(2) Uani 1 1 d .
H21A H 1.0974 0.4409 0.7483 0.023 Uiso 1 1 calc R
H21B H 0.9617 0.4500 0.8473 0.023 Uiso 1 1 calc R
C22 C 1.14881(12) 0.31905(11) 0.91151(10) 0.0177(2) Uani 1 1 d .
C23 C 1.09583(13) 0.29991(12) 1.03379(11) 0.0206(2) Uani 1 1 d .
H23 H 0.9945 0.3285 1.0541 0.025 Uiso 1 1 calc R
C24 C 1.19043(14) 0.23904(13) 1.12648(11) 0.0242(3) Uani 1 1 d .
H24 H 1.1534 0.2267 1.2097 0.029 Uiso 1 1 calc R
C25 C 1.33813(14) 0.19650(13) 1.09783(12) 0.0253(3) Uani 1 1 d .
H25 H 1.4026 0.1562 1.1614 0.030 Uiso 1 1 calc R
C26 C 1.39174(13) 0.21296(14) 0.97587(12) 0.0258(3) Uani 1 1 d .
H26 H 1.4929 0.1826 0.9557 0.031 Uiso 1 1 calc R
C27 C 1.29752(13) 0.27386(13) 0.88341(11) 0.0221(2) Uani 1 1 d .
H27 H 1.3348 0.2848 0.8001 0.026 Uiso 1 1 calc R

loop_
_atom_site_aniso_label
_atom_site_aniso_U_11
_atom_site_aniso_U_22
_atom_site_aniso_U_33
_atom_site_aniso_U_23
_atom_site_aniso_U_13
_atom_site_aniso_U_12
O1 0.0183(4) 0.0213(4) 0.0205(4) -0.0060(3) -0.0012(3) 0.0008(3)
C1 0.0163(5) 0.0129(5) 0.0159(5) -0.0018(4) -0.0037(4) 0.0016(4)
C2 0.0179(5) 0.0183(5) 0.0176(5) -0.0015(4) -0.0018(4) -0.0006(4)
C3 0.0213(5) 0.0216(6) 0.0169(5) -0.0042(4) -0.0036(4) 0.0034(4)
C4 0.0257(6) 0.0168(5) 0.0214(6) -0.0051(4) -0.0089(5) 0.0017(4)
C5 0.0232(6) 0.0166(5) 0.0245(6) -0.0018(4) -0.0057(4) -0.0043(4)
C6 0.0203(5) 0.0159(5) 0.0181(5) -0.0015(4) -0.0021(4) -0.0009(4)
C7 0.0147(5) 0.0126(5) 0.0141(5) -0.0013(4) -0.0007(4) -0.0011(4)
C8 0.0189(5) 0.0132(5) 0.0138(5) -0.0028(4) -0.0021(4) 0.0000(4)
C9 0.0199(5) 0.0187(5) 0.0184(5) 0.0001(4) 0.0000(4) -0.0019(4)
C10 0.0305(6) 0.0186(6) 0.0217(6) 0.0031(4) -0.0005(5) -0.0048(5)
C11 0.0310(6) 0.0151(5) 0.0218(6) -0.0001(4) -0.0070(5) 0.0024(5)
C12 0.0206(6) 0.0211(6) 0.0221(6) -0.0053(4) -0.0047(4) 0.0024(4)
C13 0.0188(5) 0.0177(5) 0.0183(5) -0.0030(4) -0.0007(4) -0.0025(4)
C14 0.0147(5) 0.0172(5) 0.0142(5) -0.0012(4) -0.0010(4) -0.0038(4)
C15 0.0171(5) 0.0168(5) 0.0181(5) -0.0012(4) -0.0026(4) -0.0025(4)
C16 0.0200(5) 0.0213(6) 0.0199(5) 0.0044(4) -0.0051(4) -0.0047(4)
C17 0.0207(6) 0.0310(6) 0.0141(5) 0.0011(4) -0.0018(4) -0.0068(5)
C18 0.0197(5) 0.0261(6) 0.0170(5) -0.0058(4) 0.0008(4) -0.0033(5)
C19 0.0182(5) 0.0169(5) 0.0174(5) -0.0019(4) -0.0013(4) -0.0027(4)
C20 0.0170(5) 0.0155(5) 0.0133(5) 0.0004(4) -0.0005(4) -0.0029(4)
C21 0.0196(5) 0.0157(5) 0.0216(5) -0.0011(4) -0.0031(4) -0.0039(4)
C22 0.0191(5) 0.0152(5) 0.0203(5) -0.0023(4) -0.0033(4) -0.0060(4)
C23 0.0191(5) 0.0214(6) 0.0226(6) -0.0055(4) -0.0001(4) -0.0058(4)
C24 0.0280(6) 0.0263(6) 0.0202(6) -0.0019(5) -0.0015(5) -0.0098(5)
C25 0.0246(6) 0.0269(6) 0.0256(6) 0.0019(5) -0.0088(5) -0.0077(5)
C26 0.0177(6) 0.0305(6) 0.0295(6) -0.0015(5) -0.0032(5) -0.0054(5)
C27 0.0205(6) 0.0262(6) 0.0211(5) -0.0014(5) -0.0005(4) -0.0091(5)

loop_
_atom_type_symbol
_atom_type_description
_atom_type_scat_dispersion_real
_atom_type_scat_dispersion_imag
_atom_type_scat_source
C C 0.0033 0.0016 'International Tables Vol C Tables 4.2.6.8 and 6.1.1.4'
H H 0.0000 0.0000 'International Tables Vol C Tables 4.2.6.8 and 6.1.1.4'
O O 0.0106 0.0060 'International Tables Vol C Tables 4.2.6.8 and 6.1.1.4'

loop_
_geom_angle_atom_site_label_1
_geom_angle_atom_site_label_2
_geom_angle_atom_site_label_3
_geom_angle
C6 C1 C2 118.21(10)
C6 C1 C7 122.90(10)
C2 C1 C7 118.61(10)
C3 C2 C1 121.18(11)
C3 C2 H2 119.4
C1 C2 H2 119.4
C2 C3 C4 120.09(11)
C2 C3 H3 120.0
C4 C3 H3 120.0
C5 C4 C3 119.38(11)
C5 C4 H4 120.3
C3 C4 H4 120.3
C4 C5 C6 120.50(11)
C4 C5 H5 119.7
C6 C5 H5 119.7
C1 C6 C5 120.62(10)
C1 C6 H6 119.7
C5 C6 H6 119.7
C8 C7 C1 104.51(8)
C8 C7 C14 113.63(8)
C1 C7 C14 114.32(9)
C8 C7 C20 113.50(9)
C1 C7 C20 110.73(8)
C14 C7 C20 100.46(8)
C9 C8 C13 118.18(10)
C9 C8 C7 122.47(10)
C13 C8 C7 118.81(10)
C8 C9 C10 120.90(11)
C8 C9 H9 119.5
C10 C9 H9 119.5
C11 C10 C9 120.19(11)
C11 C10 H10 119.9
C9 C10 H10 119.9
C10 C11 C12 119.54(11)
C10 C11 H11 120.2
C12 C11 H11 120.2
C13 C12 C11 120.17(11)
C13 C12 H12 119.9
C11 C12 H12 119.9
C12 C13 C8 121.02(11)
C12 C13 H13 119.5
C8 C13 H13 119.5
C19 C14 C15 118.53(10)
C19 C14 C7 122.16(9)
C15 C14 C7 118.94(9)
C16 C15 C14 120.93(10)
C16 C15 H15 119.5
C14 C15 H15 119.5
C15 C16 C17 119.84(11)
C15 C16 H16 120.1
C17 C16 H16 120.1
C18 C17 C16 119.78(10)
C18 C17 H17 120.1
C16 C17 H17 120.1
C17 C18 C19 120.47(11)
C17 C18 H18 119.8
C19 C18 H18 119.8
C18 C19 C14 120.39(10)
C18 C19 H19 119.8
C14 C19 H19 119.8
O1 C20 C21 120.11(10)
O1 C20 C7 121.46(10)
C21 C20 C7 118.22(9)
C22 C21 C20 111.48(9)
C22 C21 H21A 109.3
C20 C21 H21A 109.3
C22 C21 H21B 109.3
C20 C21 H21B 109.3
H21A C21 H21B 108.0
C23 C22 C27 118.81(10)
C23 C22 C21 120.57(10)
C27 C22 C21 120.61(10)
C22 C23 C24 120.43(11)
C22 C23 H23 119.8
C24 C23 H23 119.8
C25 C24 C23 120.27(11)
C25 C24 H24 119.9
C23 C24 H24 119.9
C24 C25 C26 119.76(11)
C24 C25 H25 120.1
C26 C25 H25 120.1
C25 C26 C27 120.01(11)
C25 C26 H26 120.0
C27 C26 H26 120.0
C26 C27 C22 120.72(11)
C26 C27 H27 119.6
C22 C27 H27 119.6

loop_
_geom_bond_atom_site_label_1
_geom_bond_atom_site_label_2
_geom_bond_distance
O1 C20 1.2094(13)
C1 C6 1.3896(16)
C1 C2 1.3994(15)
C1 C7 1.5391(15)
C2 C3 1.3872(16)
C2 H2 0.9500
C3 C4 1.3882(18)
C3 H3 0.9500
C4 C5 1.3846(17)
C4 H4 0.9500
C5 C6 1.3972(16)
C5 H5 0.9500
C6 H6 0.9500
C7 C8 1.5355(14)
C7 C14 1.5432(14)
C7 C20 1.5570(15)
C8 C9 1.3905(16)
C8 C13 1.3996(15)
C9 C10 1.3937(16)
C9 H9 0.9500
C10 C11 1.3862(18)
C10 H10 0.9500
C11 C12 1.3875(18)
C11 H11 0.9500
C12 C13 1.3864(16)
C12 H12 0.9500
C13 H13 0.9500
C14 C19 1.3983(15)
C14 C15 1.4011(15)
C15 C16 1.3907(15)
C15 H15 0.9500
C16 C17 1.3923(17)
C16 H16 0.9500
C17 C18 1.3868(17)
C17 H17 0.9500
C18 C19 1.3931(15)
C18 H18 0.9500
C19 H19 0.9500
C20 C21 1.5299(15)
C21 C22 1.5107(15)
C21 H21A 0.9900
C21 H21B 0.9900
C22 C23 1.3929(16)
C22 C27 1.3944(16)
C23 C24 1.3930(17)
C23 H23 0.9500
C24 C25 1.3839(18)
C24 H24 0.9500
C25 C26 1.3887(18)
C25 H25 0.9500
C26 C27 1.3892(17)
C26 H26 0.9500
C27 H27 0.9500

loop_
_geom_torsion_atom_site_label_1
_geom_torsion_atom_site_label_2
_geom_torsion_atom_site_label_3
_geom_torsion_atom_site_label_4
_geom_torsion
C6 C1 C2 C3 -1.29(16)
C7 C1 C2 C3 -175.36(10)
C1 C2 C3 C4 1.21(17)
C2 C3 C4 C5 -0.38(17)
C3 C4 C5 C6 -0.34(17)
C2 C1 C6 C5 0.56(16)
C7 C1 C6 C5 174.36(10)
C4 C5 C6 C1 0.24(17)
C6 C1 C7 C8 -103.37(11)
C2 C1 C7 C8 70.40(11)
C6 C1 C7 C14 21.47(14)
C2 C1 C7 C14 -164.76(9)
C6 C1 C7 C20 134.06(10)
C2 C1 C7 C20 -52.17(12)
C1 C7 C8 C9 -101.57(12)
C14 C7 C8 C9 133.14(11)
C20 C7 C8 C9 19.17(14)
C1 C7 C8 C13 69.92(12)
C14 C7 C8 C13 -55.36(13)
C20 C7 C8 C13 -169.33(9)
C13 C8 C9 C10 0.54(17)
C7 C8 C9 C10 172.08(10)
C8 C9 C10 C11 -0.37(18)
C9 C10 C11 C12 0.12(19)
C10 C11 C12 C13 -0.05(18)
C11 C12 C13 C8 0.24(17)
C9 C8 C13 C12 -0.48(16)
C7 C8 C13 C12 -172.33(10)
C8 C7 C14 C19 -18.03(14)
C1 C7 C14 C19 -137.89(10)
C20 C7 C14 C19 103.52(11)
C8 C7 C14 C15 169.08(10)
C1 C7 C14 C15 49.22(13)
C20 C7 C14 C15 -69.37(11)
C19 C14 C15 C16 2.98(16)
C7 C14 C15 C16 176.13(10)
C14 C15 C16 C17 -1.39(17)
C15 C16 C17 C18 -0.47(17)
C16 C17 C18 C19 0.69(18)
C17 C18 C19 C14 0.95(17)
C15 C14 C19 C18 -2.75(16)
C7 C14 C19 C18 -175.67(10)
C8 C7 C20 O1 -131.46(11)
C1 C7 C20 O1 -14.28(14)
C14 C7 C20 O1 106.89(11)
C8 C7 C20 C21 53.80(12)
C1 C7 C20 C21 170.98(9)
C14 C7 C20 C21 -67.84(11)
O1 C20 C21 C22 -47.14(14)
C7 C20 C21 C22 127.68(10)
C20 C21 C22 C23 -92.67(12)
C20 C21 C22 C27 86.40(13)
C27 C22 C23 C24 1.19(17)
C21 C22 C23 C24 -179.73(11)
C22 C23 C24 C25 -0.23(18)
C23 C24 C25 C26 -0.86(19)
C24 C25 C26 C27 0.96(19)
C25 C26 C27 C22 0.02(19)
C23 C22 C27 C26 -1.09(17)
C21 C22 C27 C26 179.83(11)
